data_4023539
loop_
_publ_author_name
'Kohei Ogawa'
'Shinya Minegishi'
'Koichi Komatsu'
'Toshikazu Kitagawa'

_publ_contact_author_address
;
    Department of Chemistry for Materials, Graduate School of Engineering, 
    Mie University, Tsu, Mie 514-8507, Japan. 
;
_publ_contact_author_email ' kitagawa@chem.mie-u.ac.jp'
_publ_contact_author_fax ' +81-59-231-9416 '
_publ_contact_author_name ' Toshikazu Kitagawa '
_publ_contact_author_phone ' +81-59-231-9416 '
_publ_section_title
;
 Generation and Reaction of a Phenyl-Substituted Cyclopentadienyl
 Cation Annelated with Two Homoadamantene Frameworks
;
_journal_name_full 'Journal of Organic Chemistry'
_journal_page_first 5248
_journal_page_last 5254
_journal_paper_doi 10.1021/jo800340g
_journal_volume 73
_journal_year 2008
_chemical_formula_moiety 'C29 H33 Cl'
_chemical_formula_sum 'C29 H33 Cl'
_chemical_formula_weight 417.00
_chemical_name_systematic
; 
 ? 
;
_space_group_IT_number 2
_symmetry_cell_setting triclinic
_symmetry_Int_Tables_number 2
_symmetry_space_group_name_Hall '-P 1'
_symmetry_space_group_name_H-M 'P -1'
_atom_sites_solution_hydrogens geom
_atom_sites_solution_primary direct
_atom_sites_solution_secondary difmap
_audit_creation_method SHELXL-97
_cell_angle_alpha 74.790(4)
_cell_angle_beta 82.116(4)
_cell_angle_gamma 81.619(4)
_cell_formula_units_Z 2
_cell_length_a 6.5347(13)
_cell_length_b 10.784(2)
_cell_length_c 15.777(3)
_cell_measurement_temperature 100(2)
_cell_volume 1055.7(4)
_computing_cell_refinement 'Bruker SMART'
_computing_data_collection 'Bruker SMART'
_computing_data_reduction 'Bruker SHELXTL'
_computing_molecular_graphics 'Bruker SHELXTL'
_computing_publication_material 'Bruker SHELXTL'
_computing_structure_refinement 'SHELXL-97 (Sheldrick, 1997)'
_computing_structure_solution 'SHELXS-97 (Sheldrick, 1990)'
_diffrn_ambient_temperature 100(2)
_diffrn_measured_fraction_theta_full 0.978
_diffrn_measured_fraction_theta_max 0.978
_diffrn_measurement_device_type 'CCD area detector'
_diffrn_measurement_method 'phi and omega scans'
_diffrn_radiation_monochromator graphite
_diffrn_radiation_source 'fine-focus sealed tube'
_diffrn_radiation_type MoK\a
_diffrn_radiation_wavelength 0.71073
_diffrn_reflns_av_R_equivalents 0.0200
_diffrn_reflns_av_sigmaI/netI 0.0532
_diffrn_reflns_limit_h_max 7
_diffrn_reflns_limit_h_min -7
_diffrn_reflns_limit_k_max 12
_diffrn_reflns_limit_k_min -11
_diffrn_reflns_limit_l_max 18
_diffrn_reflns_limit_l_min -15
_diffrn_reflns_number 5472
_diffrn_reflns_theta_full 25.00
_diffrn_reflns_theta_max 25.00
_diffrn_reflns_theta_min 1.34
_exptl_absorpt_coefficient_mu 0.196
_exptl_absorpt_correction_T_max 0.9619
_exptl_absorpt_correction_T_min 0.9619
_exptl_absorpt_correction_type empirical
_exptl_crystal_colour 'pale yellow'
_exptl_crystal_density_diffrn 1.312
_exptl_crystal_density_method 'not measured'
_exptl_crystal_description prism
_exptl_crystal_F_000 448
_exptl_crystal_size_max 0.20
_exptl_crystal_size_mid 0.20
_exptl_crystal_size_min 0.20
_refine_diff_density_max 0.303
_refine_diff_density_min -0.210
_refine_diff_density_rms 0.052
_refine_ls_extinction_method none
_refine_ls_goodness_of_fit_ref 1.082
_refine_ls_hydrogen_treatment constr
_refine_ls_matrix_type full
_refine_ls_number_parameters 271
_refine_ls_number_reflns 3630
_refine_ls_number_restraints 0
_refine_ls_restrained_S_all 1.082
_refine_ls_R_factor_all 0.0576
_refine_ls_R_factor_gt 0.0406
_refine_ls_shift/su_max 0.000
_refine_ls_shift/su_mean 0.000
_refine_ls_structure_factor_coef Fsqd
_refine_ls_weighting_details 'calc w=1/[\s^2^(Fo^2^)+(0.0400P)^2^+0.0000P] where P=(Fo^2^+2Fc^2^)/3'
_refine_ls_weighting_scheme calc
_refine_ls_wR_factor_gt 0.0869
_refine_ls_wR_factor_ref 0.0929
_reflns_number_gt 2733
_reflns_number_total 3630
_reflns_threshold_expression >2sigma(I)
_cod_data_source_file jo800340g-File002.cif
_cod_data_source_block 5
_cod_depositor_comments
;
The following automatic conversions were performed:
'_symmetry_cell_setting' value 'Triclinic' changed to 'triclinic'
according to '/home/saulius/struct/CIF-dictionaries/cif_core.dic'
dictionary named 'cif_core.dic' version 2.4.1 from 2010-06-29.

Automatic conversion script
Id: cif_fix_enum 1527 2010-12-29 10:47:43Z saulius 
;
_cod_database_code 4023539

loop_
_symmetry_equiv_pos_as_xyz
'x, y, z'
'-x, -y, -z'

loop_
_atom_site_label
_atom_site_type_symbol
_atom_site_fract_x
_atom_site_fract_y
_atom_site_fract_z
_atom_site_U_iso_or_equiv
_atom_site_adp_type
_atom_site_occupancy
_atom_site_symmetry_multiplicity
_atom_site_calc_flag
_atom_site_refinement_flags
_atom_site_disorder_assembly
_atom_site_disorder_group
Cl1 Cl 0.50498(8) 0.11692(5) 0.81859(3) 0.02017(15) Uani 1 1 d . . .
C1 C 0.7025(3) 0.30844(19) 0.83585(13) 0.0146(4) Uani 1 1 d . . .
C4 C 0.5619(3) 0.44498(19) 0.71465(13) 0.0141(4) Uani 1 1 d . . .
C24 C 0.8102(3) 0.25412(19) 0.91706(13) 0.0158(5) Uani 1 1 d . . .
C5 C 0.6151(3) 0.42983(19) 0.80551(13) 0.0144(4) Uani 1 1 d . . .
C3 C 0.6093(3) 0.33213(19) 0.69130(12) 0.0142(4) Uani 1 1 d . . .
C12 C 0.4925(3) 0.57558(18) 0.65770(13) 0.0156(5) Uani 1 1 d . . .
H12 H 0.4753 0.5636 0.5984 0.019 Uiso 1 1 calc R . .
C10 C 0.2906(3) 0.69641(19) 0.77077(13) 0.0195(5) Uani 1 1 d . . .
H10 H 0.1492 0.7407 0.7845 0.023 Uiso 1 1 calc R . .
C2 C 0.6975(3) 0.23186(18) 0.76788(13) 0.0154(5) Uani 1 1 d . . .
C15 C 0.6320(3) 0.31202(19) 0.59903(13) 0.0161(5) Uani 1 1 d . . .
H15 H 0.5110 0.3637 0.5687 0.019 Uiso 1 1 calc R . .
C21 C 0.9081(3) 0.15945(19) 0.74238(13) 0.0158(5) Uani 1 1 d . . .
H21 H 0.9772 0.1233 0.7979 0.019 Uiso 1 1 calc R . .
C19 C 0.8489(3) 0.0865(2) 0.60666(13) 0.0191(5) Uani 1 1 d . . .
H19 H 0.8456 0.0065 0.5864 0.023 Uiso 1 1 calc R . .
C27 C 1.0441(3) 0.1514(2) 1.06043(14) 0.0208(5) Uani 1 1 d . . .
H27 H 1.1232 0.1162 1.1092 0.025 Uiso 1 1 calc R . .
C17 C 1.0273(3) 0.2829(2) 0.58004(13) 0.0189(5) Uani 1 1 d . . .
H17 H 1.1500 0.3259 0.5467 0.023 Uiso 1 1 calc R . .
C22 C 0.6400(3) 0.17192(19) 0.59134(14) 0.0190(5) Uani 1 1 d . . .
H22A H 0.5304 0.1300 0.6345 0.023 Uiso 1 1 calc R . .
H22B H 0.6056 0.1745 0.5317 0.023 Uiso 1 1 calc R . .
C13 C 0.3553(3) 0.60056(19) 0.85605(13) 0.0184(5) Uani 1 1 d . . .
H13A H 0.2634 0.5308 0.8724 0.022 Uiso 1 1 calc R . .
H13B H 0.3324 0.6462 0.9040 0.022 Uiso 1 1 calc R . .
C26 C 0.8602(3) 0.1046(2) 1.05781(14) 0.0204(5) Uani 1 1 d . . .
H26 H 0.8134 0.0366 1.1050 0.025 Uiso 1 1 calc R . .
C25 C 0.7429(3) 0.15539(19) 0.98732(13) 0.0186(5) Uani 1 1 d . . .
H25 H 0.6158 0.1227 0.9869 0.022 Uiso 1 1 calc R . .
C6 C 0.5831(3) 0.53844(19) 0.85047(13) 0.0166(5) Uani 1 1 d . . .
H6 H 0.6194 0.5013 0.9123 0.020 Uiso 1 1 calc R . .
C23 C 1.0497(3) 0.2560(2) 0.67947(13) 0.0179(5) Uani 1 1 d . . .
H23A H 1.0205 0.3393 0.6967 0.021 Uiso 1 1 calc R . .
H23B H 1.1963 0.2224 0.6889 0.021 Uiso 1 1 calc R . .
C29 C 0.9965(3) 0.3003(2) 0.92076(14) 0.0240(5) Uani 1 1 d . . .
H29 H 1.0449 0.3680 0.8737 0.029 Uiso 1 1 calc R . .
C14 C 0.6586(3) 0.66935(19) 0.64398(13) 0.0186(5) Uani 1 1 d . . .
H14A H 0.7974 0.6212 0.6347 0.022 Uiso 1 1 calc R . .
H14B H 0.6369 0.7382 0.5894 0.022 Uiso 1 1 calc R . .
C8 C 0.6589(3) 0.7331(2) 0.71981(14) 0.0192(5) Uani 1 1 d . . .
H8 H 0.7554 0.8015 0.6995 0.023 Uiso 1 1 calc R . .
C16 C 0.8305(3) 0.37033(19) 0.55030(13) 0.0166(5) Uani 1 1 d . . .
H16A H 0.8291 0.3829 0.4859 0.020 Uiso 1 1 calc R . .
H16B H 0.8319 0.4561 0.5618 0.020 Uiso 1 1 calc R . .
C18 C 1.0289(3) 0.1567(2) 0.55281(14) 0.0198(5) Uani 1 1 d . . .
H18A H 1.0134 0.1754 0.4890 0.024 Uiso 1 1 calc R . .
H18B H 1.1624 0.1017 0.5640 0.024 Uiso 1 1 calc R . .
C11 C 0.2805(3) 0.6340(2) 0.69478(13) 0.0188(5) Uani 1 1 d . . .
H11A H 0.2172 0.7001 0.6462 0.023 Uiso 1 1 calc R . .
H11B H 0.1877 0.5649 0.7157 0.023 Uiso 1 1 calc R . .
C20 C 0.8950(3) 0.0459(2) 0.70323(13) 0.0199(5) Uani 1 1 d . . .
H20A H 0.7847 -0.0051 0.7388 0.024 Uiso 1 1 calc R . .
H20B H 1.0285 -0.0110 0.7077 0.024 Uiso 1 1 calc R . .
C9 C 0.4412(3) 0.79944(19) 0.74011(14) 0.0210(5) Uani 1 1 d . . .
H9A H 0.3968 0.8638 0.6866 0.025 Uiso 1 1 calc R . .
H9B H 0.4419 0.8451 0.7869 0.025 Uiso 1 1 calc R . .
C7 C 0.7289(3) 0.64202(19) 0.80600(13) 0.0188(5) Uani 1 1 d . . .
H7A H 0.7390 0.6944 0.8480 0.023 Uiso 1 1 calc R . .
H7B H 0.8696 0.5984 0.7932 0.023 Uiso 1 1 calc R . .
C28 C 1.1122(3) 0.2496(2) 0.99166(14) 0.0251(5) Uani 1 1 d . . .
H28 H 1.2386 0.2824 0.9930 0.030 Uiso 1 1 calc R . .

loop_
_atom_site_aniso_label
_atom_site_aniso_U_11
_atom_site_aniso_U_22
_atom_site_aniso_U_33
_atom_site_aniso_U_23
_atom_site_aniso_U_13
_atom_site_aniso_U_12
Cl1 0.0213(3) 0.0201(3) 0.0191(3) -0.0023(2) -0.0017(2) -0.0077(2)
C1 0.0135(10) 0.0169(11) 0.0130(11) -0.0020(8) -0.0011(8) -0.0036(8)
C4 0.0097(9) 0.0178(11) 0.0149(11) -0.0035(9) -0.0015(8) -0.0024(8)
C24 0.0190(10) 0.0157(11) 0.0129(11) -0.0051(8) -0.0023(8) 0.0012(9)
C5 0.0102(9) 0.0197(12) 0.0133(11) -0.0040(9) 0.0017(8) -0.0044(8)
C3 0.0099(9) 0.0178(11) 0.0148(11) -0.0030(9) -0.0023(8) -0.0028(8)
C12 0.0178(10) 0.0158(11) 0.0131(11) -0.0031(8) -0.0038(8) -0.0006(9)
C10 0.0152(10) 0.0189(12) 0.0233(12) -0.0064(9) 0.0009(9) 0.0006(9)
C2 0.0163(10) 0.0131(11) 0.0166(11) -0.0015(8) -0.0021(8) -0.0049(8)
C15 0.0160(10) 0.0182(11) 0.0140(11) -0.0031(9) -0.0046(8) 0.0002(9)
C21 0.0153(10) 0.0162(11) 0.0144(11) -0.0004(8) -0.0055(8) 0.0004(8)
C19 0.0239(11) 0.0160(11) 0.0190(12) -0.0074(9) -0.0035(9) -0.0009(9)
C27 0.0243(11) 0.0224(12) 0.0165(11) -0.0060(9) -0.0077(9) 0.0026(9)
C17 0.0157(10) 0.0218(12) 0.0180(11) -0.0023(9) -0.0009(9) -0.0036(9)
C22 0.0204(11) 0.0232(12) 0.0152(11) -0.0059(9) -0.0028(9) -0.0052(9)
C13 0.0215(11) 0.0170(11) 0.0180(12) -0.0072(9) 0.0004(9) -0.0040(9)
C26 0.0261(11) 0.0165(11) 0.0163(11) -0.0020(9) -0.0001(9) -0.0005(9)
C25 0.0167(10) 0.0203(12) 0.0180(12) -0.0050(9) -0.0005(9) -0.0001(9)
C6 0.0196(11) 0.0183(11) 0.0122(11) -0.0037(9) -0.0043(9) -0.0012(9)
C23 0.0154(10) 0.0182(11) 0.0200(12) -0.0048(9) -0.0038(9) 0.0004(9)
C29 0.0267(12) 0.0253(13) 0.0192(12) 0.0008(10) -0.0054(10) -0.0097(10)
C14 0.0189(11) 0.0153(11) 0.0183(12) 0.0003(9) 0.0000(9) -0.0014(9)
C8 0.0192(11) 0.0164(12) 0.0212(12) -0.0024(9) 0.0001(9) -0.0056(9)
C16 0.0206(11) 0.0176(11) 0.0128(11) -0.0049(9) -0.0033(9) -0.0022(9)
C18 0.0173(11) 0.0220(12) 0.0188(12) -0.0054(9) -0.0029(9) 0.0039(9)
C11 0.0174(10) 0.0168(11) 0.0212(12) -0.0033(9) -0.0043(9) 0.0008(9)
C20 0.0205(11) 0.0164(11) 0.0205(12) -0.0024(9) -0.0032(9) 0.0016(9)
C9 0.0255(11) 0.0158(12) 0.0214(12) -0.0051(9) -0.0027(9) -0.0005(9)
C7 0.0179(11) 0.0197(12) 0.0217(12) -0.0092(9) -0.0029(9) -0.0031(9)
C28 0.0222(11) 0.0315(14) 0.0236(13) -0.0050(10) -0.0086(10) -0.0073(10)

loop_
_atom_type_symbol
_atom_type_description
_atom_type_scat_dispersion_real
_atom_type_scat_dispersion_imag
_atom_type_scat_source
C C 0.0033 0.0016 'International Tables Vol C Tables 4.2.6.8 and 6.1.1.4'
H H 0.0000 0.0000 'International Tables Vol C Tables 4.2.6.8 and 6.1.1.4'
Cl Cl 0.1484 0.1585 'International Tables Vol C Tables 4.2.6.8 and 6.1.1.4'

loop_
_geom_angle_atom_site_label_1
_geom_angle_atom_site_label_2
_geom_angle_atom_site_label_3
_geom_angle
_geom_angle_site_symmetry_1
_geom_angle_site_symmetry_3
_geom_angle_publ_flag
C5 C1 C24 128.15(19) . . ?
C5 C1 C2 109.03(17) . . ?
C24 C1 C2 122.52(17) . . ?
C3 C4 C5 110.22(17) . . ?
C3 C4 C12 128.02(18) . . ?
C5 C4 C12 121.28(18) . . ?
C29 C24 C25 118.01(18) . . ?
C29 C24 C1 117.71(17) . . ?
C25 C24 C1 124.18(18) . . ?
C1 C5 C4 108.80(18) . . ?
C1 C5 C6 127.80(18) . . ?
C4 C5 C6 123.32(17) . . ?
C4 C3 C2 108.35(17) . . ?
C4 C3 C15 127.12(18) . . ?
C2 C3 C15 122.47(18) . . ?
C4 C12 C11 111.95(16) . . ?
C4 C12 C14 111.32(15) . . ?
C11 C12 C14 110.91(17) . . ?
C9 C10 C11 108.93(17) . . ?
C9 C10 C13 109.54(16) . . ?
C11 C10 C13 114.36(17) . . ?
C3 C2 C1 103.41(16) . . ?
C3 C2 C21 113.63(16) . . ?
C1 C2 C21 114.64(16) . . ?
C3 C2 Cl1 109.03(13) . . ?
C1 C2 Cl1 104.85(13) . . ?
C21 C2 Cl1 110.67(13) . . ?
C3 C15 C22 116.77(16) . . ?
C3 C15 C16 106.87(16) . . ?
C22 C15 C16 109.99(16) . . ?
C20 C21 C2 115.08(16) . . ?
C20 C21 C23 110.64(17) . . ?
C2 C21 C23 110.04(16) . . ?
C18 C19 C20 107.51(16) . . ?
C18 C19 C22 110.67(16) . . ?
C20 C19 C22 113.89(17) . . ?
C26 C27 C28 119.43(19) . . ?
C18 C17 C16 107.47(16) . . ?
C18 C17 C23 110.91(16) . . ?
C16 C17 C23 114.67(17) . . ?
C19 C22 C15 115.93(16) . . ?
C10 C13 C6 114.86(16) . . ?
C27 C26 C25 120.90(19) . . ?
C26 C25 C24 120.36(19) . . ?
C5 C6 C7 111.53(16) . . ?
C5 C6 C13 112.63(16) . . ?
C7 C6 C13 110.34(16) . . ?
C17 C23 C21 116.18(16) . . ?
C28 C29 C24 121.27(19) . . ?
C8 C14 C12 115.16(16) . . ?
C9 C8 C14 109.47(17) . . ?
C9 C8 C7 108.33(17) . . ?
C14 C8 C7 115.45(17) . . ?
C17 C16 C15 111.61(16) . . ?
C19 C18 C17 108.42(16) . . ?
C10 C11 C12 114.57(16) . . ?
C21 C20 C19 113.73(16) . . ?
C8 C9 C10 108.65(17) . . ?
C8 C7 C6 114.10(16) . . ?
C27 C28 C29 120.02(19) . . ?

loop_
_geom_bond_atom_site_label_1
_geom_bond_atom_site_label_2
_geom_bond_distance
_geom_bond_site_symmetry_2
_geom_bond_publ_flag
Cl1 C2 1.8485(19) . ?
C1 C5 1.341(3) . ?
C1 C24 1.488(3) . ?
C1 C2 1.522(3) . ?
C4 C3 1.344(3) . ?
C4 C5 1.483(3) . ?
C4 C12 1.503(3) . ?
C24 C29 1.395(3) . ?
C24 C25 1.393(3) . ?
C5 C6 1.498(3) . ?
C3 C2 1.512(3) . ?
C3 C15 1.512(3) . ?
C12 C11 1.541(3) . ?
C12 C14 1.545(3) . ?
C10 C9 1.531(3) . ?
C10 C11 1.534(3) . ?
C10 C13 1.535(3) . ?
C2 C21 1.538(3) . ?
C15 C22 1.540(3) . ?
C15 C16 1.542(3) . ?
C21 C20 1.527(3) . ?
C21 C23 1.553(3) . ?
C19 C18 1.525(3) . ?
C19 C20 1.530(3) . ?
C19 C22 1.542(3) . ?
C27 C26 1.379(3) . ?
C27 C28 1.378(3) . ?
C17 C18 1.529(3) . ?
C17 C16 1.531(3) . ?
C17 C23 1.542(3) . ?
C13 C6 1.542(3) . ?
C26 C25 1.384(3) . ?
C6 C7 1.537(3) . ?
C29 C28 1.383(3) . ?
C14 C8 1.529(3) . ?
C8 C9 1.528(3) . ?
C8 C7 1.537(3) . ?
